data_4089355
loop_
_publ_author_name
'Kajitani, Hidenobu'
'Seino, Hidetake'
'Mizobe, Yasushi'

_publ_section_title
;
 Synthesis of a Sulfido-Capped Trinuclear Cluster
 [{(\h5-C5Me5)Ir}2{Mo(CO)3}(\m3-S)2] and Its Reactions at the Molybdenum
 Site Forming a Series of Ir2MoS2Clusters
;
_journal_issue 14
_journal_name_full Organometallics
_journal_page_first 3499
_journal_paper_doi 10.1021/om070190n
_journal_volume 26
_journal_year 2007
_chemical_formula_moiety 'C23 H30 Ir2 Mo O3 S2 '
_chemical_formula_sum 'C23 H30 Ir2 Mo O3 S2'
_chemical_formula_weight 898.99
_space_group_IT_number 62
_space_group_name_Hall '-P 2ac 2n'
_space_group_name_H-M_alt 'P n m a'
_symmetry_cell_setting orthorhombic
_symmetry_Int_Tables_number 62
_symmetry_space_group_name_Hall '-P 2ac 2n'
_symmetry_space_group_name_H-M 'P n m a'
_cell_angle_alpha 90.0000
_cell_angle_beta 90.0000
_cell_angle_gamma 90.0000
_cell_formula_units_Z 16
_cell_length_a 18.1741(5)
_cell_length_b 27.3477(8)
_cell_length_c 21.2134(5)
_cell_measurement_reflns_used 22208
_cell_measurement_temperature 293.1
_cell_measurement_theta_max 27.5
_cell_measurement_theta_min 3.0
_cell_volume 10543.5(5)
_computing_cell_refinement CrystalClear
_computing_data_collection CrystalClear
_computing_data_reduction CrystalStructure
_computing_publication_material 'CrystalStructure 3.8.0'
_computing_structure_refinement CRYSTALS
_computing_structure_solution SHELXS97
_diffrn_detector_area_resol_mean 7.31
_diffrn_measured_fraction_theta_full 0.996
_diffrn_measured_fraction_theta_max 0.996
_diffrn_measurement_device_type 'Rigaku Mercury'
_diffrn_measurement_method \w
_diffrn_radiation_type 'Mo K\a'
_diffrn_radiation_wavelength 0.71070
_diffrn_reflns_av_R_equivalents 0.071
_diffrn_reflns_limit_h_max 23
_diffrn_reflns_limit_h_min -23
_diffrn_reflns_limit_k_max 35
_diffrn_reflns_limit_k_min -34
_diffrn_reflns_limit_l_max 27
_diffrn_reflns_limit_l_min -27
_diffrn_reflns_number 103231
_diffrn_reflns_theta_full 27.48
_diffrn_reflns_theta_max 27.48
_exptl_absorpt_coefficient_mu 10.748
_exptl_absorpt_correction_T_max 0.199
_exptl_absorpt_correction_T_min 0.097
_exptl_absorpt_correction_type multi-scan
_exptl_absorpt_process_details 'Jacobson, R. (1998) Private communication'
_exptl_crystal_colour 'dark red'
_exptl_crystal_density_diffrn 2.265
_exptl_crystal_density_method 'not measured'
_exptl_crystal_description unknown
_exptl_crystal_F_000 6720.00
_exptl_crystal_size_max 0.50
_exptl_crystal_size_mid 0.20
_exptl_crystal_size_min 0.15
_refine_diff_density_max 2.62
_refine_diff_density_min -1.50
_refine_ls_extinction_coef 7(2)
_refine_ls_extinction_method 'Larson (1970) Crystallographic Computing eq. 22'
_refine_ls_goodness_of_fit_ref 1.026
_refine_ls_hydrogen_treatment refall
_refine_ls_number_parameters 657
_refine_ls_number_reflns 12301
_refine_ls_R_factor_gt 0.0300
_refine_ls_shift/su_max 0.0000
_refine_ls_structure_factor_coef Fsqd
_refine_ls_weighting_details 'w = 1/[0.0001Fo^2^ + 0.2000\s(Fo^2^)]/(4Fo^2^)'
_refine_ls_weighting_scheme calc
_refine_ls_wR_factor_ref 0.0860
_reflns_number_gt 7380
_reflns_number_total 12301
_reflns_threshold_expression F^2^>2.0\s(F^2^)
_cod_data_source_file om070190n-file002.cif
_cod_data_source_block '__cluster3'
_cod_original_formula_sum 'C23 H30 Ir2 Mo O3 S2 '
_cod_database_code 4089355

loop_
_symmetry_equiv_pos_site_id
_symmetry_equiv_pos_as_xyz
1 +X,+Y,+Z
2 1/2-X,1/2+Y,1/2+Z
3 +X,1/2-Y,+Z
4 1/2-X,-Y,1/2+Z
5 -X,-Y,-Z
6 1/2+X,1/2-Y,1/2-Z
7 -X,1/2+Y,-Z
8 1/2+X,+Y,1/2-Z

loop_
_atom_site_label
_atom_site_type_symbol
_atom_site_fract_x
_atom_site_fract_y
_atom_site_fract_z
_atom_site_U_iso_or_equiv
_atom_site_adp_type
_atom_site_occupancy
_atom_site_symmetry_multiplicity
_atom_site_calc_flag
_atom_site_refinement_flags
Ir(1) Ir 0.169110(10) 0.489400(10) 0.147640(10) 0.03627(7) Uani 1.00 1 d .
Ir(2) Ir 0.318110(10) 0.510280(10) 0.142590(10) 0.03637(7) Uani 1.00 1 d .
Ir(3) Ir 0.62060(2) 0.2500 0.61475(2) 0.03444(9) Uani 1.00 2 d S
Ir(4) Ir 0.46962(2) 0.2500 0.59247(2) 0.03499(9) Uani 1.00 2 d S
Ir(5) Ir 0.10648(2) 0.2500 0.39118(2) 0.03850(10) Uani 1.00 2 d S
Ir(6) Ir -0.04643(2) 0.2500 0.40158(2) 0.03408(9) Uani 1.00 2 d S
Mo(1) Mo 0.23637(3) 0.49421(2) 0.02199(3) 0.04178(16) Uani 1.00 1 d .
Mo(2) Mo 0.52358(4) 0.2500 0.72569(4) 0.0370(2) Uani 1.00 2 d S
Mo(3) Mo 0.01774(4) 0.2500 0.27413(4) 0.0388(2) Uani 1.00 2 d S
S(1) S 0.22376(9) 0.55565(6) 0.10066(8) 0.0404(4) Uani 1.00 1 d .
S(2) S 0.26094(9) 0.43979(6) 0.11036(8) 0.0405(4) Uani 1.00 1 d .
S(3) S 0.53755(9) 0.19064(6) 0.64217(8) 0.0390(4) Uani 1.00 1 d .
S(4) S 0.02673(9) 0.19042(6) 0.35805(8) 0.0402(4) Uani 1.00 1 d .
O(1) O 0.1160(3) 0.4297(2) -0.0411(3) 0.091(2) Uani 1.00 1 d .
O(2) O 0.2005(3) 0.5649(2) -0.0889(3) 0.099(2) Uani 1.00 1 d .
O(3) O 0.3648(3) 0.4560(2) -0.0607(3) 0.125(3) Uani 1.00 1 d .
O(4) O 0.6528(5) 0.2500 0.8179(4) 0.131(4) Uani 1.00 2 d S
O(5) O 0.4461(4) 0.1715(2) 0.8074(3) 0.126(3) Uani 1.00 1 d .
O(6) O 0.1385(4) 0.2500 0.1716(4) 0.096(3) Uani 1.00 2 d S
O(7) O -0.0700(3) 0.1727(2) 0.1960(3) 0.098(2) Uani 1.00 1 d .
C(1) C 0.0627(3) 0.5183(3) 0.1787(4) 0.063(2) Uani 1.00 1 d .
C(2) C 0.1048(4) 0.5075(4) 0.2313(3) 0.073(2) Uani 1.00 1 d .
C(3) C 0.1197(5) 0.4563(4) 0.2289(5) 0.097(4) Uani 1.00 1 d .
C(4) C 0.0859(5) 0.4371(3) 0.1758(7) 0.101(4) Uani 1.00 1 d .
C(5) C 0.0516(4) 0.4749(4) 0.1448(4) 0.074(3) Uani 1.00 1 d .
C(6) C 0.0309(5) 0.5679(3) 0.1615(6) 0.155(5) Uani 1.00 1 d .
C(7) C 0.1222(5) 0.5439(5) 0.2813(5) 0.199(6) Uani 1.00 1 d .
C(8) C 0.1592(6) 0.4273(6) 0.2798(6) 0.270(8) Uani 1.00 1 d .
C(9) C 0.0881(7) 0.3843(3) 0.1583(9) 0.274(9) Uani 1.00 1 d .
C(10) C 0.0040(5) 0.4694(5) 0.0866(5) 0.199(6) Uani 1.00 1 d .
C(11) C 0.3831(3) 0.5653(2) 0.1923(4) 0.057(2) Uani 1.00 1 d .
C(12) C 0.4218(3) 0.5497(3) 0.1386(3) 0.058(2) Uani 1.00 1 d .
C(13) C 0.4352(3) 0.4985(3) 0.1452(4) 0.060(2) Uani 1.00 1 d .
C(14) C 0.4051(4) 0.4829(3) 0.2055(4) 0.068(2) Uani 1.00 1 d .
C(15) C 0.3722(4) 0.5256(3) 0.2332(3) 0.071(2) Uani 1.00 1 d .
C(16) C 0.3596(4) 0.6174(3) 0.2063(4) 0.103(4) Uani 1.00 1 d .
C(17) C 0.4490(4) 0.5806(3) 0.0857(4) 0.098(3) Uani 1.00 1 d .
C(18) C 0.4786(4) 0.4666(3) 0.1012(4) 0.112(4) Uani 1.00 1 d .
C(19) C 0.4085(5) 0.4326(3) 0.2337(5) 0.135(4) Uani 1.00 1 d .
C(20) C 0.3361(5) 0.5259(4) 0.2970(4) 0.136(4) Uani 1.00 1 d .
C(21) C 0.1626(4) 0.4529(2) -0.0198(3) 0.055(2) Uani 1.00 1 d .
C(22) C 0.2130(4) 0.5397(2) -0.0468(3) 0.061(2) Uani 1.00 1 d .
C(23) C 0.3149(4) 0.4700(3) -0.0322(3) 0.074(2) Uani 1.00 1 d .
C(24) C 0.6932(3) 0.2232(2) 0.5409(3) 0.0444(18) Uani 1.00 1 d .
C(25) C 0.7218(3) 0.2070(3) 0.6003(3) 0.056(2) Uani 1.00 1 d .
C(26) C 0.7398(5) 0.2500 0.6363(4) 0.053(3) Uani 1.00 2 d S
C(27) C 0.6708(4) 0.1910(2) 0.4872(3) 0.068(2) Uani 1.00 1 d .
C(28) C 0.7360(4) 0.1548(3) 0.6196(4) 0.083(3) Uani 1.00 1 d .
C(29) C 0.7745(5) 0.250000(10) 0.7004(5) 0.090(4) Uani 1.00 2 d S
C(30) C 0.4295(5) 0.2500 0.4952(4) 0.058(3) Uani 1.00 2 d S
C(31) C 0.4019(3) 0.2076(2) 0.5257(3) 0.052(2) Uani 1.00 1 d .
C(32) C 0.3586(3) 0.2238(2) 0.5788(3) 0.0475(19) Uani 1.00 1 d .
C(33) C 0.4701(7) 0.250000(10) 0.4343(5) 0.109(5) Uani 1.00 2 d S
C(34) C 0.4125(4) 0.1554(3) 0.5060(4) 0.092(3) Uani 1.00 1 d .
C(35) C 0.3164(3) 0.1920(2) 0.6248(4) 0.069(2) Uani 1.00 1 d .
C(36) C 0.6039(6) 0.2500 0.7831(5) 0.064(3) Uani 1.00 2 d S
C(37) C 0.4716(4) 0.1999(2) 0.7776(3) 0.059(2) Uani 1.00 1 d .
C(38) C 0.2178(4) 0.2237(3) 0.3887(4) 0.082(3) Uani 1.00 1 d .
C(39) C 0.1868(4) 0.2085(3) 0.4457(5) 0.082(3) Uani 1.00 1 d .
C(40) C 0.1665(7) 0.2500 0.4797(6) 0.091(5) Uani 1.00 2 d S
C(41) C 0.2517(5) 0.1932(4) 0.3378(6) 0.171(6) Uani 1.00 1 d .
C(42) C 0.1786(6) 0.1562(3) 0.4666(7) 0.188(6) Uani 1.00 1 d .
C(43) C 0.1313(9) 0.250000(10) 0.5426(7) 0.219(10) Uani 1.00 2 d S
C(44) C -0.1031(5) 0.2500 0.4947(4) 0.062(3) Uani 1.00 2 d S
C(45) C -0.1243(3) 0.2079(2) 0.4595(3) 0.052(2) Uani 1.00 1 d .
C(46) C -0.1579(3) 0.2235(2) 0.4025(3) 0.0417(18) Uani 1.00 1 d .
C(47) C -0.0717(6) 0.250000(10) 0.5586(5) 0.087(4) Uani 1.00 2 d S
C(48) C -0.1152(4) 0.1556(2) 0.4804(4) 0.082(3) Uani 1.00 1 d .
C(49) C -0.1911(3) 0.1923(2) 0.3513(3) 0.061(2) Uani 1.00 1 d .
C(50) C 0.0942(5) 0.2500 0.2110(5) 0.058(3) Uani 1.00 2 d S
C(51) C -0.0371(4) 0.2006(2) 0.2236(3) 0.054(2) Uani 1.00 1 d .
H(1) H 0.0453 0.5909 0.1927 0.186 Uiso 1.00 1 c R
H(2) H -0.0212 0.5662 0.1599 0.186 Uiso 1.00 1 c R
H(3) H 0.0493 0.5778 0.1216 0.187 Uiso 1.00 1 c R
H(4) H 0.1519 0.5304 0.3138 0.239 Uiso 1.00 1 c R
H(5) H 0.0771 0.5550 0.2988 0.239 Uiso 1.00 1 c R
H(6) H 0.1473 0.5706 0.2624 0.239 Uiso 1.00 1 c R
H(7) H 0.1609 0.3938 0.2682 0.324 Uiso 1.00 1 c R
H(8) H 0.1336 0.4307 0.3186 0.324 Uiso 1.00 1 c R
H(9) H 0.2079 0.4395 0.2845 0.324 Uiso 1.00 1 c R
H(10) H 0.0633 0.3799 0.1193 0.328 Uiso 1.00 1 c R
H(11) H 0.0644 0.3656 0.1901 0.328 Uiso 1.00 1 c R
H(12) H 0.1377 0.3738 0.1542 0.328 Uiso 1.00 1 c R
H(13) H -0.0149 0.5010 0.0772 0.239 Uiso 1.00 1 c R
H(14) H -0.0355 0.4474 0.0938 0.239 Uiso 1.00 1 c R
H(15) H 0.0328 0.4581 0.0522 0.239 Uiso 1.00 1 c R
H(16) H 0.3743 0.6379 0.1724 0.124 Uiso 1.00 1 c R
H(17) H 0.3824 0.6282 0.2442 0.124 Uiso 1.00 1 c R
H(18) H 0.3076 0.6189 0.2110 0.124 Uiso 1.00 1 c R
H(19) H 0.4764 0.5610 0.0572 0.118 Uiso 1.00 1 c R
H(20) H 0.4794 0.6061 0.1014 0.118 Uiso 1.00 1 c R
H(21) H 0.4078 0.5943 0.0645 0.118 Uiso 1.00 1 c R
H(22) H 0.4813 0.4347 0.1185 0.134 Uiso 1.00 1 c R
H(23) H 0.5269 0.4794 0.0962 0.134 Uiso 1.00 1 c R
H(24) H 0.4550 0.4653 0.0612 0.134 Uiso 1.00 1 c R
H(25) H 0.3836 0.4323 0.2731 0.162 Uiso 1.00 1 c R
H(26) H 0.4586 0.4238 0.2399 0.162 Uiso 1.00 1 c R
H(27) H 0.3859 0.4098 0.2060 0.162 Uiso 1.00 1 c R
H(28) H 0.3199 0.5583 0.3057 0.164 Uiso 1.00 1 c R
H(29) H 0.3704 0.5160 0.3284 0.164 Uiso 1.00 1 c R
H(30) H 0.2951 0.5044 0.2973 0.164 Uiso 1.00 1 c R
H(31) H 0.6760 0.1578 0.4995 0.081 Uiso 1.00 1 c R
H(32) H 0.7008 0.1972 0.4514 0.081 Uiso 1.00 1 c R
H(33) H 0.6208 0.1973 0.4769 0.081 Uiso 1.00 1 c R
H(34) H 0.7556 0.1535 0.6611 0.099 Uiso 1.00 1 c R
H(35) H 0.7700 0.1405 0.5909 0.099 Uiso 1.00 1 c R
H(36) H 0.6910 0.1372 0.6182 0.099 Uiso 1.00 1 c R
H(37) H 0.7821 0.2828 0.7139 0.108 Uiso 0.50 1 c R
H(38) H 0.8206 0.2336 0.6980 0.108 Uiso 0.50 1 c R
H(39) H 0.7436 0.2336 0.7297 0.108 Uiso 0.50 1 c R
H(40) H 0.4789 0.2828 0.4214 0.131 Uiso 0.50 1 c R
H(41) H 0.4421 0.2336 0.4029 0.131 Uiso 0.50 1 c R
H(42) H 0.5157 0.2336 0.4399 0.131 Uiso 0.50 1 c R
H(43) H 0.4433 0.1546 0.4698 0.111 Uiso 1.00 1 c R
H(44) H 0.3664 0.1409 0.4962 0.111 Uiso 1.00 1 c R
H(45) H 0.4352 0.1378 0.5393 0.111 Uiso 1.00 1 c R
H(46) H 0.3250 0.1587 0.6145 0.083 Uiso 1.00 1 c R
H(47) H 0.2652 0.1988 0.6219 0.083 Uiso 1.00 1 c R
H(48) H 0.3328 0.1982 0.6665 0.083 Uiso 1.00 1 c R
H(49) H 0.2451 0.1595 0.3475 0.205 Uiso 1.00 1 c R
H(50) H 0.3028 0.2000 0.3342 0.205 Uiso 1.00 1 c R
H(51) H 0.2279 0.2004 0.2990 0.205 Uiso 1.00 1 c R
H(52) H 0.1570 0.1559 0.5074 0.226 Uiso 1.00 1 c R
H(53) H 0.2251 0.1403 0.4681 0.226 Uiso 1.00 1 c R
H(54) H 0.1473 0.1395 0.4379 0.226 Uiso 1.00 1 c R
H(55) H 0.1241 0.2828 0.5562 0.263 Uiso 0.50 1 c R
H(56) H 0.1628 0.2336 0.5715 0.263 Uiso 0.50 1 c R
H(57) H 0.0853 0.2336 0.5409 0.263 Uiso 0.50 1 c R
H(58) H -0.0650 0.2173 0.5724 0.104 Uiso 0.50 1 c R
H(59) H -0.1045 0.2664 0.5864 0.104 Uiso 0.50 1 c R
H(60) H -0.0256 0.2664 0.5583 0.104 Uiso 0.50 1 c R
H(61) H -0.1365 0.1348 0.4496 0.099 Uiso 1.00 1 c R
H(62) H -0.1389 0.1505 0.5198 0.099 Uiso 1.00 1 c R
H(63) H -0.0643 0.1484 0.4844 0.099 Uiso 1.00 1 c R
H(64) H -0.2119 0.2120 0.3190 0.073 Uiso 1.00 1 c R
H(65) H -0.2283 0.1724 0.3694 0.073 Uiso 1.00 1 c R
H(66) H -0.1536 0.1722 0.3340 0.073 Uiso 1.00 1 c R

loop_
_atom_site_aniso_label
_atom_site_aniso_U_11
_atom_site_aniso_U_22
_atom_site_aniso_U_33
_atom_site_aniso_U_12
_atom_site_aniso_U_13
_atom_site_aniso_U_23
Ir(1) 0.03346(14) 0.03853(15) 0.03683(15) 0.00035(10) 0.00210(10) 0.00319(11)
Ir(2) 0.03400(14) 0.03973(15) 0.03537(15) -0.00241(10) -0.00294(10) 0.00123(11)
Ir(3) 0.02920(18) 0.0432(2) 0.03087(19) 0.0000 0.00512(14) 0.0000
Ir(4) 0.03147(18) 0.0431(2) 0.03045(19) 0.0000 -0.00026(14) 0.0000
Ir(5) 0.03101(19) 0.0476(2) 0.0369(2) 0.0000 0.00110(15) 0.0000
Ir(6) 0.03113(18) 0.0405(2) 0.03061(19) 0.0000 0.00497(14) 0.0000
Mo(1) 0.0416(3) 0.0516(3) 0.0322(3) 0.0015(2) -0.0005(2) 0.0001(2)
Mo(2) 0.0372(4) 0.0462(4) 0.0275(4) 0.0000 0.0040(3) 0.0000
Mo(3) 0.0372(4) 0.0489(4) 0.0303(4) 0.0000 0.0054(3) 0.0000
S(1) 0.0440(9) 0.0358(8) 0.0414(9) 0.0013(6) -0.0004(7) 0.0050(7)
S(2) 0.0409(8) 0.0364(8) 0.0443(10) 0.0046(7) -0.0026(7) -0.0032(7)
S(3) 0.0408(8) 0.0363(8) 0.0400(9) -0.0006(6) 0.0022(7) 0.0024(6)
S(4) 0.0461(9) 0.0357(8) 0.0388(9) 0.0008(7) 0.0031(7) -0.0037(6)
O(1) 0.078(4) 0.095(4) 0.100(5) -0.017(3) -0.030(3) -0.014(3)
O(2) 0.148(6) 0.081(4) 0.067(4) -0.007(4) -0.028(4) 0.022(3)
O(3) 0.095(5) 0.185(7) 0.094(5) 0.033(5) 0.050(4) 0.019(5)
O(4) 0.076(6) 0.258(13) 0.059(6) 0.0000 -0.028(5) 0.0000
O(5) 0.183(7) 0.078(4) 0.117(6) -0.014(4) 0.080(5) 0.009(4)
O(6) 0.068(5) 0.150(8) 0.071(6) 0.0000 0.034(5) 0.0000
O(7) 0.108(5) 0.092(4) 0.093(5) -0.025(4) -0.042(4) -0.002(4)
C(1) 0.034(3) 0.065(5) 0.091(6) 0.006(3) 0.020(4) 0.003(4)
C(2) 0.053(4) 0.130(8) 0.037(4) -0.007(5) 0.021(3) -0.013(5)
C(3) 0.054(5) 0.133(9) 0.106(8) 0.023(6) 0.040(5) 0.088(7)
C(4) 0.069(6) 0.053(5) 0.180(13) -0.016(5) 0.062(7) 0.003(7)
C(5) 0.041(4) 0.122(8) 0.058(5) -0.027(5) 0.005(3) -0.013(5)
C(6) 0.102(8) 0.082(7) 0.282(17) 0.041(6) 0.098(9) 0.069(9)
C(7) 0.091(8) 0.39(2) 0.121(10) -0.055(11) 0.056(7) -0.148(13)
C(8) 0.106(10) 0.45(2) 0.254(18) 0.101(13) 0.080(10) 0.289(18)
C(9) 0.212(15) 0.069(8) 0.54(3) -0.064(9) 0.253(18) -0.071(13)
C(10) 0.049(6) 0.44(2) 0.104(10) -0.052(10) 0.013(6) -0.087(13)
C(11) 0.046(4) 0.058(4) 0.066(5) -0.011(3) -0.016(3) -0.016(4)
C(12) 0.041(4) 0.066(5) 0.065(5) -0.011(3) -0.006(3) 0.013(4)
C(13) 0.037(3) 0.070(5) 0.072(6) -0.003(3) -0.012(3) -0.018(4)
C(14) 0.057(4) 0.066(5) 0.082(6) -0.008(4) -0.045(4) 0.013(4)
C(15) 0.061(5) 0.112(7) 0.040(4) -0.027(5) -0.017(3) -0.003(4)
C(16) 0.090(7) 0.089(6) 0.131(9) -0.009(5) -0.023(6) -0.035(6)
C(17) 0.064(5) 0.125(8) 0.106(8) -0.031(5) 0.004(5) 0.038(6)
C(18) 0.048(5) 0.141(9) 0.146(10) 0.026(5) -0.021(5) -0.076(8)
C(19) 0.126(9) 0.096(7) 0.184(12) -0.035(6) -0.105(8) 0.074(8)
C(20) 0.100(8) 0.274(15) 0.035(5) -0.062(9) -0.017(5) -0.002(7)
C(21) 0.057(4) 0.054(4) 0.055(4) 0.000(3) -0.012(3) -0.007(3)
C(22) 0.090(6) 0.053(4) 0.041(4) 0.003(4) -0.011(4) 0.001(3)
C(23) 0.046(4) 0.124(7) 0.052(5) 0.010(4) 0.014(3) 0.012(5)
C(24) 0.034(3) 0.065(4) 0.034(3) 0.000(2) 0.011(2) -0.009(3)
C(25) 0.035(3) 0.078(5) 0.055(4) 0.008(3) 0.010(3) 0.000(4)
C(26) 0.030(4) 0.089(8) 0.040(6) 0.0000 0.003(4) 0.0000
C(27) 0.065(5) 0.080(5) 0.059(5) 0.003(4) 0.014(4) -0.014(4)
C(28) 0.071(5) 0.088(6) 0.090(7) 0.028(5) 0.021(5) 0.027(5)
C(29) 0.044(6) 0.183(14) 0.044(7) 0.0000 0.002(5) 0.0000
C(30) 0.040(5) 0.098(9) 0.035(5) 0.0000 -0.004(4) 0.0000
C(31) 0.043(3) 0.066(4) 0.047(4) 0.003(3) -0.015(3) -0.019(3)
C(32) 0.028(3) 0.054(4) 0.061(4) 0.002(2) -0.007(3) -0.010(3)
C(33) 0.120(12) 0.163(14) 0.045(8) 0.0000 0.003(8) 0.0000
C(34) 0.090(6) 0.105(7) 0.082(7) -0.001(5) -0.016(5) -0.043(6)
C(35) 0.055(4) 0.062(5) 0.091(6) -0.012(4) 0.001(4) 0.006(4)
C(36) 0.055(6) 0.099(9) 0.037(6) 0.0000 -0.004(5) 0.0000
C(37) 0.084(5) 0.048(4) 0.045(4) -0.003(3) 0.025(4) 0.006(3)
C(38) 0.038(4) 0.129(8) 0.080(6) 0.018(4) -0.016(4) -0.028(5)
C(39) 0.054(5) 0.097(7) 0.095(8) 0.002(4) -0.026(5) 0.043(6)
C(40) 0.057(8) 0.167(16) 0.049(8) 0.0000 -0.012(6) 0.0000
C(41) 0.074(7) 0.241(14) 0.197(14) 0.074(8) -0.004(8) -0.107(12)
C(42) 0.135(11) 0.137(10) 0.293(19) -0.021(8) -0.112(11) 0.121(11)
C(43) 0.125(15) 0.49(3) 0.040(9) 0.0000 -0.029(10) 0.0000
C(44) 0.043(5) 0.113(9) 0.030(5) 0.0000 0.003(4) 0.0000
C(45) 0.035(3) 0.068(4) 0.052(4) -0.004(3) 0.018(3) 0.021(3)
C(46) 0.034(3) 0.045(3) 0.046(4) 0.002(2) 0.012(2) 0.002(3)
C(47) 0.058(7) 0.157(13) 0.046(7) 0.0000 0.003(6) 0.0000
C(48) 0.065(5) 0.093(6) 0.089(7) -0.004(4) 0.019(4) 0.040(5)
C(49) 0.038(3) 0.070(5) 0.074(5) -0.006(3) 0.007(3) -0.009(4)
C(50) 0.048(6) 0.075(7) 0.051(6) 0.0000 0.015(5) 0.0000
C(51) 0.057(4) 0.063(4) 0.042(4) -0.007(3) -0.008(3) -0.004(3)

loop_
_atom_type_symbol
_atom_type_description
_atom_type_scat_dispersion_real
_atom_type_scat_dispersion_imag
_atom_type_scat_source
C C 0.003 0.002
;
International Tables for Crystallography
(1992, Vol. C, Tables 4.2.6.8 and 6.1.1.4)
;
H H 0.000 0.000
;
International Tables for Crystallography
(1992, Vol. C, Table 6.1.1.4)
;
O O 0.011 0.006
;
International Tables for Crystallography
(1992, Vol. C, Tables 4.2.6.8 and 6.1.1.4)
;
S S 0.125 0.123
;
International Tables for Crystallography
(1992, Vol. C, Tables 4.2.6.8 and 6.1.1.4)
;
Mo Mo -1.683 0.686
;
International Tables for Crystallography
(1992, Vol. C, Tables 4.2.6.8 and 6.1.1.4)
;
Ir Ir -1.444 7.990
;
International Tables for Crystallography
(1992, Vol. C, Tables 4.2.6.8 and 6.1.1.4)
;

loop_
_geom_angle_atom_site_label_1
_geom_angle_atom_site_label_2
_geom_angle_atom_site_label_3
_geom_angle
_geom_angle_publ_flag
_geom_angle_site_symmetry_1
_geom_angle_site_symmetry_3
Ir(2) Ir(1) Mo(1) 63.158(12) yes . .
Ir(2) Ir(1) S(1) 52.92(4) yes . .
Ir(2) Ir(1) S(2) 52.89(4) yes . .
Ir(2) Ir(1) C(1) 143.1(2) yes . .
Ir(2) Ir(1) C(2) 120.6(2) yes . .
Ir(2) Ir(1) C(3) 121.9(2) yes . .
Ir(2) Ir(1) C(4) 146.1(2) yes . .
Ir(2) Ir(1) C(5) 175.9(2) yes . .
Mo(1) Ir(1) S(1) 52.40(4) yes . .
Mo(1) Ir(1) S(2) 53.83(4) yes . .
Mo(1) Ir(1) C(1) 128.7(2) yes . .
Mo(1) Ir(1) C(2) 162.1(2) yes . .
Mo(1) Ir(1) C(3) 157.4(3) yes . .
Mo(1) Ir(1) C(4) 124.8(3) yes . .
Mo(1) Ir(1) C(5) 113.1(2) yes . .
S(1) Ir(1) S(2) 90.13(5) yes . .
S(1) Ir(1) C(1) 103.2(2) yes . .
S(1) Ir(1) C(2) 114.0(2) yes . .
S(1) Ir(1) C(3) 149.8(3) yes . .
S(1) Ir(1) C(4) 160.7(3) yes . .
S(1) Ir(1) C(5) 123.9(2) yes . .
S(2) Ir(1) C(1) 163.8(2) yes . .
S(2) Ir(1) C(2) 143.6(2) yes . .
S(2) Ir(1) C(3) 109.4(3) yes . .
S(2) Ir(1) C(4) 102.3(2) yes . .
S(2) Ir(1) C(5) 126.8(2) yes . .
C(1) Ir(1) C(2) 36.9(3) yes . .
C(1) Ir(1) C(3) 62.6(3) yes . .
C(1) Ir(1) C(4) 62.6(3) yes . .
C(1) Ir(1) C(5) 37.5(3) yes . .
C(2) Ir(1) C(3) 38.5(4) yes . .
C(2) Ir(1) C(4) 63.3(4) yes . .
C(2) Ir(1) C(5) 62.4(3) yes . .
C(3) Ir(1) C(4) 37.5(5) yes . .
C(3) Ir(1) C(5) 62.2(3) yes . .
C(4) Ir(1) C(5) 37.0(4) yes . .
Ir(1) Ir(2) Mo(1) 61.128(12) yes . .
Ir(1) Ir(2) S(1) 52.85(4) yes . .
Ir(1) Ir(2) S(2) 52.80(4) yes . .
Ir(1) Ir(2) C(11) 130.69(19) yes . .
Ir(1) Ir(2) C(12) 162.1(2) yes . .
Ir(1) Ir(2) C(13) 159.1(2) yes . .
Ir(1) Ir(2) C(14) 127.5(2) yes . .
Ir(1) Ir(2) C(15) 116.3(2) yes . .
Mo(1) Ir(2) S(1) 51.47(4) yes . .
Mo(1) Ir(2) S(2) 52.89(4) yes . .
Mo(1) Ir(2) C(11) 141.5(2) yes . .
Mo(1) Ir(2) C(12) 118.0(2) yes . .
Mo(1) Ir(2) C(13) 119.4(2) yes . .
Mo(1) Ir(2) C(14) 145.6(2) yes . .
Mo(1) Ir(2) C(15) 176.0(2) yes . .
S(1) Ir(2) S(2) 90.02(5) yes . .
S(1) Ir(2) C(11) 102.6(2) yes . .
S(1) Ir(2) C(12) 111.4(2) yes . .
S(1) Ir(2) C(13) 146.0(2) yes . .
S(1) Ir(2) C(14) 162.9(2) yes . .
S(1) Ir(2) C(15) 124.7(2) yes . .
S(2) Ir(2) C(11) 165.4(2) yes . .
S(2) Ir(2) C(12) 142.9(2) yes . .
S(2) Ir(2) C(13) 109.2(2) yes . .
S(2) Ir(2) C(14) 102.7(2) yes . .
S(2) Ir(2) C(15) 128.6(2) yes . .
C(11) Ir(2) C(12) 37.6(2) yes . .
C(11) Ir(2) C(13) 63.7(2) yes . .
C(11) Ir(2) C(14) 63.5(2) yes . .
C(11) Ir(2) C(15) 37.4(3) yes . .
C(12) Ir(2) C(13) 38.6(3) yes . .
C(12) Ir(2) C(14) 64.5(3) yes . .
C(12) Ir(2) C(15) 63.4(3) yes . .
C(13) Ir(2) C(14) 39.1(3) yes . .
C(13) Ir(2) C(15) 64.2(3) yes . .
C(14) Ir(2) C(15) 38.2(3) yes . .
Ir(4) Ir(3) Mo(2) 62.931(19) yes . .
Ir(4) Ir(3) S(3) 52.70(4) yes . .
Ir(4) Ir(3) S(3) 52.70(4) yes . 3_555
Ir(4) Ir(3) C(24) 118.38(16) yes . .
Ir(4) Ir(3) C(24) 118.38(16) yes . 3_555
Ir(4) Ir(3) C(25) 143.00(19) yes . .
Ir(4) Ir(3) C(25) 143.00(19) yes . 3_555
Ir(4) Ir(3) C(26) 177.9(2) yes . .
Mo(2) Ir(3) S(3) 53.27(4) yes . .
Mo(2) Ir(3) S(3) 53.27(4) yes . 3_555
Mo(2) Ir(3) C(24) 160.04(16) yes . .
Mo(2) Ir(3) C(24) 160.04(16) yes . 3_555
Mo(2) Ir(3) C(25) 127.7(2) yes . .
Mo(2) Ir(3) C(25) 127.7(2) yes . 3_555
Mo(2) Ir(3) C(26) 114.9(2) yes . .
S(3) Ir(3) S(3) 90.20(5) yes . 3_555
S(3) Ir(3) C(24) 110.08(16) yes . .
S(3) Ir(3) C(24) 145.19(17) yes . 3_555
S(3) Ir(3) C(25) 101.9(2) yes . .
S(3) Ir(3) C(25) 164.3(2) yes . 3_555
S(3) Ir(3) C(26) 126.31(13) yes . .
S(3) Ir(3) C(24) 145.19(17) yes 3_555 .
S(3) Ir(3) C(24) 110.08(16) yes 3_555 3_555
S(3) Ir(3) C(25) 164.3(2) yes 3_555 .
S(3) Ir(3) C(25) 101.9(2) yes 3_555 3_555
S(3) Ir(3) C(26) 126.31(13) yes 3_555 .
C(24) Ir(3) C(24) 39.4(2) yes . 3_555
C(24) Ir(3) C(25) 38.2(2) yes . .
C(24) Ir(3) C(25) 64.8(2) yes . 3_555
C(24) Ir(3) C(26) 63.6(2) yes . .
C(24) Ir(3) C(25) 64.8(2) yes 3_555 .
C(24) Ir(3) C(25) 38.2(2) yes 3_555 3_555
C(24) Ir(3) C(26) 63.6(2) yes 3_555 .
C(25) Ir(3) C(25) 64.5(2) yes . 3_555
C(25) Ir(3) C(26) 38.0(2) yes . .
C(25) Ir(3) C(26) 38.0(2) yes 3_555 .
Ir(3) Ir(4) Mo(2) 61.089(18) yes . .
Ir(3) Ir(4) S(3) 52.56(4) yes . .
Ir(3) Ir(4) S(3) 52.56(4) yes . 3_555
Ir(3) Ir(4) C(30) 119.2(2) yes . .
Ir(3) Ir(4) C(31) 131.18(17) yes . .
Ir(3) Ir(4) C(31) 131.18(17) yes . 3_555
Ir(3) Ir(4) C(32) 160.55(16) yes . .
Ir(3) Ir(4) C(32) 160.55(16) yes . 3_555
Mo(2) Ir(4) S(3) 52.40(4) yes . .
Mo(2) Ir(4) S(3) 52.40(4) yes . 3_555
Mo(2) Ir(4) C(30) 179.7(2) yes . .
Mo(2) Ir(4) C(31) 142.14(18) yes . .
Mo(2) Ir(4) C(31) 142.14(18) yes . 3_555
Mo(2) Ir(4) C(32) 115.67(19) yes . .
Mo(2) Ir(4) C(32) 115.67(19) yes . 3_555
S(3) Ir(4) S(3) 90.00(5) yes . 3_555
S(3) Ir(4) C(30) 127.74(12) yes . .
S(3) Ir(4) C(31) 102.88(18) yes . .
S(3) Ir(4) C(31) 165.16(19) yes . 3_555
S(3) Ir(4) C(32) 109.21(17) yes . .
S(3) Ir(4) C(32) 142.99(18) yes . 3_555
S(3) Ir(4) C(30) 127.74(12) yes 3_555 .
S(3) Ir(4) C(31) 165.16(19) yes 3_555 .
S(3) Ir(4) C(31) 102.88(18) yes 3_555 3_555
S(3) Ir(4) C(32) 142.99(18) yes 3_555 .
S(3) Ir(4) C(32) 109.21(17) yes 3_555 3_555
C(30) Ir(4) C(31) 37.7(2) yes . .
C(30) Ir(4) C(31) 37.7(2) yes . 3_555
C(30) Ir(4) C(32) 64.0(3) yes . .
C(30) Ir(4) C(32) 64.0(3) yes . 3_555
C(31) Ir(4) C(31) 63.5(2) yes . 3_555
C(31) Ir(4) C(32) 38.6(2) yes . .
C(31) Ir(4) C(32) 64.4(2) yes . 3_555
C(31) Ir(4) C(32) 64.4(2) yes 3_555 .
C(31) Ir(4) C(32) 38.6(2) yes 3_555 3_555
C(32) Ir(4) C(32) 38.8(2) yes . 3_555
Ir(6) Ir(5) Mo(3) 61.535(18) yes . .
Ir(6) Ir(5) S(4) 52.68(4) yes . .
Ir(6) Ir(5) S(4) 52.68(4) yes . 3_555
Ir(6) Ir(5) C(38) 160.2(2) yes . .
Ir(6) Ir(5) C(38) 160.2(2) yes . 3_555
Ir(6) Ir(5) C(39) 128.7(2) yes . .
Ir(6) Ir(5) C(39) 128.7(2) yes . 3_555
Ir(6) Ir(5) C(40) 115.6(3) yes . .
Mo(3) Ir(5) S(4) 53.00(4) yes . .
Mo(3) Ir(5) S(4) 53.00(4) yes . 3_555
Mo(3) Ir(5) C(38) 119.5(2) yes . .
Mo(3) Ir(5) C(38) 119.5(2) yes . 3_555
Mo(3) Ir(5) C(39) 144.0(2) yes . .
Mo(3) Ir(5) C(39) 144.0(2) yes . 3_555
Mo(3) Ir(5) C(40) 177.1(3) yes . .
S(4) Ir(5) S(4) 90.66(5) yes . 3_555
S(4) Ir(5) C(38) 110.5(2) yes . .
S(4) Ir(5) C(38) 145.7(2) yes . 3_555
S(4) Ir(5) C(39) 102.4(2) yes . .
S(4) Ir(5) C(39) 163.0(2) yes . 3_555
S(4) Ir(5) C(40) 125.66(17) yes . .
S(4) Ir(5) C(38) 145.7(2) yes 3_555 .
S(4) Ir(5) C(38) 110.5(2) yes 3_555 3_555
S(4) Ir(5) C(39) 163.0(2) yes 3_555 .
S(4) Ir(5) C(39) 102.4(2) yes 3_555 3_555
S(4) Ir(5) C(40) 125.66(17) yes 3_555 .
C(38) Ir(5) C(38) 39.1(3) yes . 3_555
C(38) Ir(5) C(39) 37.7(3) yes . .
C(38) Ir(5) C(39) 63.7(3) yes . 3_555
C(38) Ir(5) C(40) 63.1(4) yes . .
C(38) Ir(5) C(39) 63.7(3) yes 3_555 .
C(38) Ir(5) C(39) 37.7(3) yes 3_555 3_555
C(38) Ir(5) C(40) 63.1(4) yes 3_555 .
C(39) Ir(5) C(39) 62.8(3) yes . 3_555
C(39) Ir(5) C(40) 37.4(3) yes . .
C(39) Ir(5) C(40) 37.4(3) yes 3_555 .
Ir(5) Ir(6) Mo(3) 62.128(18) yes . .
Ir(5) Ir(6) S(4) 52.49(4) yes . .
Ir(5) Ir(6) S(4) 52.49(4) yes . 3_555
Ir(5) Ir(6) C(44) 122.1(2) yes . .
Ir(5) Ir(6) C(45) 133.26(17) yes . .
Ir(5) Ir(6) C(45) 133.26(17) yes . 3_555
Ir(5) Ir(6) C(46) 159.91(16) yes . .
Ir(5) Ir(6) C(46) 159.91(16) yes . 3_555
Mo(3) Ir(6) S(4) 53.24(4) yes . .
Mo(3) Ir(6) S(4) 53.24(4) yes . 3_555
Mo(3) Ir(6) C(44) 175.8(2) yes . .
Mo(3) Ir(6) C(45) 140.14(18) yes . .
Mo(3) Ir(6) C(45) 140.14(18) yes . 3_555
Mo(3) Ir(6) C(46) 112.42(18) yes . .
Mo(3) Ir(6) C(46) 112.42(18) yes . 3_555
S(4) Ir(6) S(4) 90.37(5) yes . 3_555
S(4) Ir(6) C(44) 128.62(11) yes . .
S(4) Ir(6) C(45) 103.01(18) yes . .
S(4) Ir(6) C(45) 165.58(19) yes . 3_555
S(4) Ir(6) C(46) 108.03(16) yes . .
S(4) Ir(6) C(46) 141.99(17) yes . 3_555
S(4) Ir(6) C(44) 128.62(11) yes 3_555 .
S(4) Ir(6) C(45) 165.58(19) yes 3_555 .
S(4) Ir(6) C(45) 103.01(18) yes 3_555 3_555
S(4) Ir(6) C(46) 141.99(17) yes 3_555 .
S(4) Ir(6) C(46) 108.03(16) yes 3_555 3_555
C(44) Ir(6) C(45) 37.6(2) yes . .
C(44) Ir(6) C(45) 37.6(2) yes . 3_555
C(44) Ir(6) C(46) 63.7(3) yes . .
C(44) Ir(6) C(46) 63.7(3) yes . 3_555
C(45) Ir(6) C(45) 63.2(2) yes . 3_555
C(45) Ir(6) C(46) 38.1(2) yes . .
C(45) Ir(6) C(46) 64.3(2) yes . 3_555
C(45) Ir(6) C(46) 64.3(2) yes 3_555 .
C(45) Ir(6) C(46) 38.1(2) yes 3_555 3_555
C(46) Ir(6) C(46) 39.4(2) yes . 3_555
Ir(1) Mo(1) Ir(2) 55.715(12) yes . .
Ir(1) Mo(1) S(1) 49.80(4) yes . .
Ir(1) Mo(1) S(2) 49.45(4) yes . .
Ir(1) Mo(1) C(21) 95.7(2) yes . .
Ir(1) Mo(1) C(22) 127.8(2) yes . .
Ir(1) Mo(1) C(23) 145.7(2) yes . .
Ir(2) Mo(1) S(1) 49.01(4) yes . .
Ir(2) Mo(1) S(2) 48.71(4) yes . .
Ir(2) Mo(1) C(21) 144.0(2) yes . .
Ir(2) Mo(1) C(22) 130.5(2) yes . .
Ir(2) Mo(1) C(23) 101.0(2) yes . .
S(1) Mo(1) S(2) 84.80(5) yes . .
S(1) Mo(1) C(21) 131.0(2) yes . .
S(1) Mo(1) C(22) 93.0(2) yes . .
S(1) Mo(1) C(23) 136.4(2) yes . .
S(2) Mo(1) C(21) 96.9(2) yes . .
S(2) Mo(1) C(22) 177.3(2) yes . .
S(2) Mo(1) C(23) 96.5(2) yes . .
C(21) Mo(1) C(22) 83.2(3) yes . .
C(21) Mo(1) C(23) 92.2(3) yes . .
C(22) Mo(1) C(23) 86.3(3) yes . .
Ir(3) Mo(2) Ir(4) 55.979(18) yes . .
Ir(3) Mo(2) S(3) 49.47(4) yes . .
Ir(3) Mo(2) S(3) 49.47(4) yes . 3_555
Ir(3) Mo(2) C(36) 93.0(3) yes . .
Ir(3) Mo(2) C(37) 136.5(2) yes . .
Ir(3) Mo(2) C(37) 136.5(2) yes . 3_555
Ir(4) Mo(2) S(3) 48.83(4) yes . .
Ir(4) Mo(2) S(3) 48.83(4) yes . 3_555
Ir(4) Mo(2) C(36) 149.0(3) yes . .
Ir(4) Mo(2) C(37) 111.5(2) yes . .
Ir(4) Mo(2) C(37) 111.5(2) yes . 3_555
S(3) Mo(2) S(3) 84.42(6) yes . 3_555
S(3) Mo(2) C(36) 112.9(2) yes . .
S(3) Mo(2) C(37) 89.6(2) yes . .
S(3) Mo(2) C(37) 156.3(2) yes . 3_555
S(3) Mo(2) C(36) 112.9(2) yes 3_555 .
S(3) Mo(2) C(37) 156.3(2) yes 3_555 .
S(3) Mo(2) C(37) 89.6(2) yes 3_555 3_555
C(36) Mo(2) C(37) 90.5(3) yes . .
C(36) Mo(2) C(37) 90.5(3) yes . 3_555
C(37) Mo(2) C(37) 86.7(3) yes . 3_555
Ir(5) Mo(3) Ir(6) 56.338(18) yes . .
Ir(5) Mo(3) S(4) 49.16(4) yes . .
Ir(5) Mo(3) S(4) 49.16(4) yes . 3_555
Ir(5) Mo(3) C(50) 101.0(3) yes . .
Ir(5) Mo(3) C(51) 136.4(2) yes . .
Ir(5) Mo(3) C(51) 136.4(2) yes . 3_555
Ir(6) Mo(3) S(4) 49.53(4) yes . .
Ir(6) Mo(3) S(4) 49.53(4) yes . 3_555
Ir(6) Mo(3) C(50) 157.3(3) yes . .
Ir(6) Mo(3) C(51) 107.2(2) yes . .
Ir(6) Mo(3) C(51) 107.2(2) yes . 3_555
S(4) Mo(3) S(4) 84.69(6) yes . 3_555
S(4) Mo(3) C(50) 117.5(2) yes . .
S(4) Mo(3) C(51) 88.4(2) yes . .
S(4) Mo(3) C(51) 152.5(2) yes . 3_555
S(4) Mo(3) C(50) 117.5(2) yes 3_555 .
S(4) Mo(3) C(51) 152.5(2) yes 3_555 .
S(4) Mo(3) C(51) 88.4(2) yes 3_555 3_555
C(50) Mo(3) C(51) 89.2(3) yes . .
C(50) Mo(3) C(51) 89.2(3) yes . 3_555
C(51) Mo(3) C(51) 85.5(2) yes . 3_555
Ir(1) S(1) Ir(2) 74.23(5) yes . .
Ir(1) S(1) Mo(1) 77.80(5) yes . .
Ir(2) S(1) Mo(1) 79.52(5) yes . .
Ir(1) S(2) Ir(2) 74.31(5) yes . .
Ir(1) S(2) Mo(1) 76.72(5) yes . .
Ir(2) S(2) Mo(1) 78.40(5) yes . .
Ir(3) S(3) Ir(4) 74.74(5) yes . .
Ir(3) S(3) Mo(2) 77.26(5) yes . .
Ir(4) S(3) Mo(2) 78.77(5) yes . .
Ir(5) S(4) Ir(6) 74.83(5) yes . .
Ir(5) S(4) Mo(3) 77.84(5) yes . .
Ir(6) S(4) Mo(3) 77.23(5) yes . .
Ir(1) C(1) C(2) 71.1(4) yes . .
Ir(1) C(1) C(5) 70.5(4) yes . .
Ir(1) C(1) C(6) 125.8(6) yes . .
C(2) C(1) C(5) 108.1(7) yes . .
C(2) C(1) C(6) 126.6(8) yes . .
C(5) C(1) C(6) 125.2(8) yes . .
Ir(1) C(2) C(1) 72.0(4) yes . .
Ir(1) C(2) C(3) 69.3(5) yes . .
Ir(1) C(2) C(7) 128.1(6) yes . .
C(1) C(2) C(3) 106.7(8) yes . .
C(1) C(2) C(7) 123.2(9) yes . .
C(3) C(2) C(7) 129.9(9) yes . .
Ir(1) C(3) C(2) 72.2(5) yes . .
Ir(1) C(3) C(4) 72.1(7) yes . .
Ir(1) C(3) C(8) 126.4(7) yes . .
C(2) C(3) C(4) 108.5(9) yes . .
C(2) C(3) C(8) 125.1(10) yes . .
C(4) C(3) C(8) 126.1(11) yes . .
Ir(1) C(4) C(3) 70.4(6) yes . .
Ir(1) C(4) C(5) 71.8(5) yes . .
Ir(1) C(4) C(9) 123.5(9) yes . .
C(3) C(4) C(5) 107.7(9) yes . .
C(3) C(4) C(9) 123.8(11) yes . .
C(5) C(4) C(9) 128.5(12) yes . .
Ir(1) C(5) C(1) 71.9(4) yes . .
Ir(1) C(5) C(4) 71.2(5) yes . .
Ir(1) C(5) C(10) 127.0(6) yes . .
C(1) C(5) C(4) 109.0(8) yes . .
C(1) C(5) C(10) 125.8(10) yes . .
C(4) C(5) C(10) 125.0(11) yes . .
Ir(2) C(11) C(12) 70.7(4) yes . .
Ir(2) C(11) C(15) 71.8(4) yes . .
Ir(2) C(11) C(16) 126.1(5) yes . .
C(12) C(11) C(15) 109.6(7) yes . .
C(12) C(11) C(16) 125.9(7) yes . .
C(15) C(11) C(16) 124.4(7) yes . .
Ir(2) C(12) C(11) 71.6(4) yes . .
Ir(2) C(12) C(13) 70.0(4) yes . .
Ir(2) C(12) C(17) 126.8(5) yes . .
C(11) C(12) C(13) 107.7(7) yes . .
C(11) C(12) C(17) 127.1(7) yes . .
C(13) C(12) C(17) 125.0(7) yes . .
Ir(2) C(13) C(12) 71.5(4) yes . .
Ir(2) C(13) C(14) 72.2(4) yes . .
Ir(2) C(13) C(18) 126.2(5) yes . .
C(12) C(13) C(14) 108.0(7) yes . .
C(12) C(13) C(18) 126.7(7) yes . .
C(14) C(13) C(18) 125.1(7) yes . .
Ir(2) C(14) C(13) 68.7(4) yes . .
Ir(2) C(14) C(15) 70.8(4) yes . .
Ir(2) C(14) C(19) 125.7(6) yes . .
C(13) C(14) C(15) 106.1(7) yes . .
C(13) C(14) C(19) 127.1(7) yes . .
C(15) C(14) C(19) 126.8(8) yes . .
Ir(2) C(15) C(11) 70.8(4) yes . .
Ir(2) C(15) C(14) 71.0(4) yes . .
Ir(2) C(15) C(20) 126.4(5) yes . .
C(11) C(15) C(14) 108.5(7) yes . .
C(11) C(15) C(20) 127.8(8) yes . .
C(14) C(15) C(20) 123.6(8) yes . .
Mo(1) C(21) O(1) 175.3(6) yes . .
Mo(1) C(22) O(2) 177.1(6) yes . .
Mo(1) C(23) O(3) 175.1(7) yes . .
Ir(3) C(24) C(24) 70.3(3) yes . 3_555
Ir(3) C(24) C(25) 72.1(3) yes . .
Ir(3) C(24) C(27) 125.6(4) yes . .
C(24) C(24) C(25) 108.0(5) yes 3_555 .
C(24) C(24) C(27) 126.0(5) yes 3_555 .
C(25) C(24) C(27) 125.9(6) yes . .
Ir(3) C(25) C(24) 69.7(3) yes . .
Ir(3) C(25) C(26) 71.3(4) yes . .
Ir(3) C(25) C(28) 127.6(5) yes . .
C(24) C(25) C(26) 107.2(6) yes . .
C(24) C(25) C(28) 126.4(6) yes . .
C(26) C(25) C(28) 126.2(6) yes . .
Ir(3) C(26) C(25) 70.7(4) yes . .
Ir(3) C(26) C(25) 70.7(4) yes . 3_555
Ir(3) C(26) C(29) 126.8(6) yes . .
C(25) C(26) C(25) 109.6(7) yes . 3_555
C(25) C(26) C(29) 125.2(4) yes . .
C(25) C(26) C(29) 125.2(4) yes 3_555 .
Ir(4) C(30) C(31) 71.9(5) yes . .
Ir(4) C(30) C(31) 71.9(5) yes . 3_555
Ir(4) C(30) C(33) 130.9(7) yes . .
C(31) C(30) C(31) 109.7(7) yes . 3_555
C(31) C(30) C(33) 124.7(4) yes . .
C(31) C(30) C(33) 124.7(4) yes 3_555 .
Ir(4) C(31) C(30) 70.4(4) yes . .
Ir(4) C(31) C(32) 69.0(3) yes . .
Ir(4) C(31) C(34) 127.5(5) yes . .
C(30) C(31) C(32) 107.3(6) yes . .
C(30) C(31) C(34) 127.3(7) yes . .
C(32) C(31) C(34) 125.4(6) yes . .
Ir(4) C(32) C(31) 72.4(3) yes . .
Ir(4) C(32) C(32) 70.6(3) yes . 3_555
Ir(4) C(32) C(35) 125.2(4) yes . .
C(31) C(32) C(32) 107.9(5) yes . 3_555
C(31) C(32) C(35) 127.1(5) yes . .
C(32) C(32) C(35) 125.0(6) yes 3_555 .
Mo(2) C(36) O(4) 179.8(7) yes . .
Mo(2) C(37) O(5) 176.6(7) yes . .
Ir(5) C(38) C(38) 70.4(4) yes . 3_555
Ir(5) C(38) C(39) 72.5(4) yes . .
Ir(5) C(38) C(41) 126.3(6) yes . .
C(38) C(38) C(39) 107.4(8) yes 3_555 .
C(38) C(38) C(41) 123.9(8) yes 3_555 .
C(39) C(38) C(41) 128.5(9) yes . .
Ir(5) C(39) C(38) 69.9(5) yes . .
Ir(5) C(39) C(40) 70.9(6) yes . .
Ir(5) C(39) C(42) 125.9(6) yes . .
C(38) C(39) C(40) 108.1(8) yes . .
C(38) C(39) C(42) 125.4(9) yes . .
C(40) C(39) C(42) 126.5(10) yes . .
Ir(5) C(40) C(39) 71.7(6) yes . .
Ir(5) C(40) C(39) 71.7(6) yes . 3_555
Ir(5) C(40) C(43) 124.3(9) yes . .
C(39) C(40) C(39) 109.0(10) yes . 3_555
C(39) C(40) C(43) 125.5(6) yes . .
C(39) C(40) C(43) 125.5(6) yes 3_555 .
Ir(6) C(44) C(45) 70.2(4) yes . .
Ir(6) C(44) C(45) 70.2(4) yes . 3_555
Ir(6) C(44) C(47) 129.6(7) yes . .
C(45) C(44) C(45) 107.9(7) yes . 3_555
C(45) C(44) C(47) 125.9(4) yes . .
C(45) C(44) C(47) 125.9(4) yes 3_555 .
Ir(6) C(45) C(44) 72.2(4) yes . .
Ir(6) C(45) C(46) 69.1(3) yes . .
Ir(6) C(45) C(48) 126.3(4) yes . .
C(44) C(45) C(46) 108.5(6) yes . .
C(44) C(45) C(48) 125.7(6) yes . .
C(46) C(45) C(48) 125.7(6) yes . .
Ir(6) C(46) C(45) 72.8(3) yes . .
Ir(6) C(46) C(46) 70.3(3) yes . 3_555
Ir(6) C(46) C(49) 124.1(4) yes . .
C(45) C(46) C(46) 107.5(5) yes . 3_555
C(45) C(46) C(49) 128.0(5) yes . .
C(46) C(46) C(49) 124.4(5) yes 3_555 .
Mo(3) C(50) O(6) 177.9(9) yes . .
Mo(3) C(51) O(7) 178.0(6) yes . .
C(1) C(6) H(1) 108.6 no . .
C(1) C(6) H(2) 110.1 no . .
C(1) C(6) H(3) 109.7 no . .
H(1) C(6) H(2) 109.5 no . .
H(1) C(6) H(3) 109.5 no . .
H(2) C(6) H(3) 109.5 no . .
C(2) C(7) H(4) 112.1 no . .
C(2) C(7) H(5) 107.9 no . .
C(2) C(7) H(6) 108.4 no . .
H(4) C(7) H(5) 109.5 no . .
H(4) C(7) H(6) 109.5 no . .
H(5) C(7) H(6) 109.5 no . .
C(3) C(8) H(7) 109.5 no . .
C(3) C(8) H(8) 109.5 no . .
C(3) C(8) H(9) 109.4 no . .
H(7) C(8) H(8) 109.5 no . .
H(7) C(8) H(9) 109.5 no . .
H(8) C(8) H(9) 109.5 no . .
C(4) C(9) H(10) 109.0 no . .
C(4) C(9) H(11) 109.4 no . .
C(4) C(9) H(12) 109.9 no . .
H(10) C(9) H(11) 109.5 no . .
H(10) C(9) H(12) 109.5 no . .
H(11) C(9) H(12) 109.5 no . .
C(5) C(10) H(13) 106.8 no . .
C(5) C(10) H(14) 111.4 no . .
C(5) C(10) H(15) 110.2 no . .
H(13) C(10) H(14) 109.5 no . .
H(13) C(10) H(15) 109.5 no . .
H(14) C(10) H(15) 109.5 no . .
C(11) C(16) H(16) 109.0 no . .
C(11) C(16) H(17) 109.5 no . .
C(11) C(16) H(18) 109.9 no . .
H(16) C(16) H(17) 109.5 no . .
H(16) C(16) H(18) 109.5 no . .
H(17) C(16) H(18) 109.5 no . .
C(12) C(17) H(19) 109.5 no . .
C(12) C(17) H(20) 110.2 no . .
C(12) C(17) H(21) 108.7 no . .
H(19) C(17) H(20) 109.5 no . .
H(19) C(17) H(21) 109.5 no . .
H(20) C(17) H(21) 109.5 no . .
C(13) C(18) H(22) 108.7 no . .
C(13) C(18) H(23) 109.9 no . .
C(13) C(18) H(24) 109.8 no . .
H(22) C(18) H(23) 109.5 no . .
H(22) C(18) H(24) 109.5 no . .
H(23) C(18) H(24) 109.5 no . .
C(14) C(19) H(25) 109.7 no . .
C(14) C(19) H(26) 109.0 no . .
C(14) C(19) H(27) 109.7 no . .
H(25) C(19) H(26) 109.5 no . .
H(25) C(19) H(27) 109.5 no . .
H(26) C(19) H(27) 109.5 no . .
C(15) C(20) H(28) 108.3 no . .
C(15) C(20) H(29) 110.0 no . .
C(15) C(20) H(30) 110.1 no . .
H(28) C(20) H(29) 109.5 no . .
H(28) C(20) H(30) 109.5 no . .
H(29) C(20) H(30) 109.5 no . .
C(24) C(27) H(31) 109.1 no . .
C(24) C(27) H(32) 110.3 no . .
C(24) C(27) H(33) 109.1 no . .
H(31) C(27) H(32) 109.5 no . .
H(31) C(27) H(33) 109.5 no . .
H(32) C(27) H(33) 109.5 no . .
C(25) C(28) H(34) 110.5 no . .
C(25) C(28) H(35) 109.1 no . .
C(25) C(28) H(36) 108.8 no . .
H(34) C(28) H(35) 109.5 no . .
H(34) C(28) H(36) 109.5 no . .
H(35) C(28) H(36) 109.5 no . .
C(26) C(29) H(37) 109.5 no . .
C(26) C(29) H(37) 109.5 no . 3_555
C(26) C(29) H(38) 108.8 no . .
C(26) C(29) H(38) 108.8 no . 3_555
C(26) C(29) H(39) 110.1 no . .
C(26) C(29) H(39) 110.1 no . 3_555
H(37) C(29) H(37) 141.1 no . 3_555
H(37) C(29) H(38) 109.5 no . .
H(37) C(29) H(38) 56.3 no . 3_555
H(37) C(29) H(39) 109.5 no . .
H(37) C(29) H(39) 56.2 no . 3_555
H(37) C(29) H(38) 56.3 no 3_555 .
H(37) C(29) H(38) 109.5 no 3_555 3_555
H(37) C(29) H(39) 56.2 no 3_555 .
H(37) C(29) H(39) 109.5 no 3_555 3_555
H(38) C(29) H(38) 56.3 no . 3_555
H(38) C(29) H(39) 109.5 no . .
H(38) C(29) H(39) 141.1 no . 3_555
H(38) C(29) H(39) 141.1 no 3_555 .
H(38) C(29) H(39) 109.5 no 3_555 3_555
H(39) C(29) H(39) 56.3 no . 3_555
C(30) C(33) H(40) 109.5 no . .
C(30) C(33) H(40) 109.5 no . 3_555
C(30) C(33) H(41) 110.1 no . .
C(30) C(33) H(41) 110.1 no . 3_555
C(30) C(33) H(42) 108.8 no . .
C(30) C(33) H(42) 108.8 no . 3_555
H(40) C(33) H(40) 141.1 no . 3_555
H(40) C(33) H(41) 109.5 no . .
H(40) C(33) H(41) 56.3 no . 3_555
H(40) C(33) H(42) 109.5 no . .
H(40) C(33) H(42) 56.2 no . 3_555
H(40) C(33) H(41) 56.3 no 3_555 .
H(40) C(33) H(41) 109.5 no 3_555 3_555
H(40) C(33) H(42) 56.2 no 3_555 .
H(40) C(33) H(42) 109.5 no 3_555 3_555
H(41) C(33) H(41) 56.3 no . 3_555
H(41) C(33) H(42) 109.5 no . .
H(41) C(33) H(42) 141.1 no . 3_555
H(41) C(33) H(42) 141.1 no 3_555 .
H(41) C(33) H(42) 109.5 no 3_555 3_555
H(42) C(33) H(42) 56.3 no . 3_555
C(31) C(34) H(43) 108.9 no . .
C(31) C(34) H(44) 110.2 no . .
C(31) C(34) H(45) 109.3 no . .
H(43) C(34) H(44) 109.5 no . .
H(43) C(34) H(45) 109.5 no . .
H(44) C(34) H(45) 109.5 no . .
C(32) C(35) H(46) 108.5 no . .
C(32) C(35) H(47) 110.0 no . .
C(32) C(35) H(48) 109.8 no . .
H(46) C(35) H(47) 109.5 no . .
H(46) C(35) H(48) 109.5 no . .
H(47) C(35) H(48) 109.5 no . .
C(38) C(41) H(49) 109.3 no . .
C(38) C(41) H(50) 110.5 no . .
C(38) C(41) H(51) 108.6 no . .
H(49) C(41) H(50) 109.5 no . .
H(49) C(41) H(51) 109.5 no . .
H(50) C(41) H(51) 109.5 no . .
C(39) C(42) H(52) 108.5 no . .
C(39) C(42) H(53) 110.9 no . .
C(39) C(42) H(54) 109.0 no . .
H(52) C(42) H(53) 109.5 no . .
H(52) C(42) H(54) 109.5 no . .
H(53) C(42) H(54) 109.5 no . .
C(40) C(43) H(55) 109.5 no . .
C(40) C(43) H(55) 109.5 no . 3_555
C(40) C(43) H(56) 108.7 no . .
C(40) C(43) H(56) 108.7 no . 3_555
C(40) C(43) H(57) 110.2 no . .
C(40) C(43) H(57) 110.2 no . 3_555
H(55) C(43) H(55) 141.1 no . 3_555
H(55) C(43) H(56) 109.5 no . .
H(55) C(43) H(56) 56.2 no . 3_555
H(55) C(43) H(57) 109.5 no . .
H(55) C(43) H(57) 56.3 no . 3_555
H(55) C(43) H(56) 56.2 no 3_555 .
H(55) C(43) H(56) 109.5 no 3_555 3_555
H(55) C(43) H(57) 56.3 no 3_555 .
H(55) C(43) H(57) 109.5 no 3_555 3_555
H(56) C(43) H(56) 56.3 no . 3_555
H(56) C(43) H(57) 109.5 no . .
H(56) C(43) H(57) 141.1 no . 3_555
H(56) C(43) H(57) 141.1 no 3_555 .
H(56) C(43) H(57) 109.5 no 3_555 3_555
H(57) C(43) H(57) 56.3 no . 3_555
C(44) C(47) H(58) 109.5 no . .
C(44) C(47) H(58) 109.5 no . 3_555
C(44) C(47) H(59) 109.2 no . .
C(44) C(47) H(59) 109.2 no . 3_555
C(44) C(47) H(60) 109.7 no . .
C(44) C(47) H(60) 109.7 no . 3_555
H(58) C(47) H(58) 141.0 no . 3_555
H(58) C(47) H(59) 109.5 no . .
H(58) C(47) H(59) 56.2 no . 3_555
H(58) C(47) H(60) 109.5 no . .
H(58) C(47) H(60) 56.2 no . 3_555
H(58) C(47) H(59) 56.2 no 3_555 .
H(58) C(47) H(59) 109.5 no 3_555 3_555
H(58) C(47) H(60) 56.2 no 3_555 .
H(58) C(47) H(60) 109.5 no 3_555 3_555
H(59) C(47) H(59) 56.3 no . 3_555
H(59) C(47) H(60) 109.5 no . .
H(59) C(47) H(60) 141.1 no . 3_555
H(59) C(47) H(60) 141.1 no 3_555 .
H(59) C(47) H(60) 109.5 no 3_555 3_555
H(60) C(47) H(60) 56.3 no . 3_555
C(45) C(48) H(61) 108.7 no . .
C(45) C(48) H(62) 110.4 no . .
C(45) C(48) H(63) 109.4 no . .
H(61) C(48) H(62) 109.5 no . .
H(61) C(48) H(63) 109.5 no . .
H(62) C(48) H(63) 109.5 no . .
C(46) C(49) H(64) 111.1 no . .
C(46) C(49) H(65) 108.6 no . .
C(46) C(49) H(66) 108.7 no . .
H(64) C(49) H(65) 109.5 no . .
H(64) C(49) H(66) 109.5 no . .
H(65) C(49) H(66) 109.5 no . .

loop_
_geom_bond_atom_site_label_1
_geom_bond_atom_site_label_2
_geom_bond_distance
_geom_bond_publ_flag
_geom_bond_site_symmetry_2
Ir(1) Ir(2) 2.7696(2) yes .
Ir(1) Mo(1) 2.9353(6) yes .
Ir(1) S(1) 2.2940(16) yes .
Ir(1) S(2) 2.2916(16) yes .
Ir(1) C(1) 2.192(7) yes .
Ir(1) C(2) 2.181(8) yes .
Ir(1) C(3) 2.144(11) yes .
Ir(1) C(4) 2.166(10) yes .
Ir(1) C(5) 2.174(7) yes .
Ir(2) Mo(1) 2.9908(6) yes .
Ir(2) S(1) 2.2959(16) yes .
Ir(2) S(2) 2.2942(16) yes .
Ir(2) C(11) 2.185(7) yes .
Ir(2) C(12) 2.173(7) yes .
Ir(2) C(13) 2.153(6) yes .
Ir(2) C(14) 2.200(8) yes .
Ir(2) C(15) 2.198(8) yes .
Ir(3) Ir(4) 2.7843(5) yes .
Ir(3) Mo(2) 2.9407(9) yes .
Ir(3) S(3) 2.2917(16) yes .
Ir(3) S(3) 2.2917(16) yes 3_555
Ir(3) C(24) 2.174(6) yes .
Ir(3) C(24) 2.174(6) yes 3_555
Ir(3) C(25) 2.205(7) yes .
Ir(3) C(25) 2.205(7) yes 3_555
Ir(3) C(26) 2.213(9) yes .
Ir(4) Mo(2) 2.9914(9) yes .
Ir(4) S(3) 2.2959(16) yes .
Ir(4) S(3) 2.2959(16) yes 3_555
Ir(4) C(30) 2.188(10) yes .
Ir(4) C(31) 2.207(7) yes .
Ir(4) C(31) 2.207(7) yes 3_555
Ir(4) C(32) 2.161(6) yes .
Ir(4) C(32) 2.161(6) yes 3_555
Ir(5) Ir(6) 2.7877(5) yes .
Ir(5) Mo(3) 2.9608(9) yes .
Ir(5) S(4) 2.2912(16) yes .
Ir(5) S(4) 2.2912(16) yes 3_555
Ir(5) C(38) 2.147(7) yes .
Ir(5) C(38) 2.147(7) yes 3_555
Ir(5) C(39) 2.181(9) yes .
Ir(5) C(39) 2.181(9) yes 3_555
Ir(5) C(40) 2.171(13) yes .
Ir(6) Mo(3) 2.9445(9) yes .
Ir(6) S(4) 2.2968(16) yes .
Ir(6) S(4) 2.2968(16) yes 3_555
Ir(6) C(44) 2.227(10) yes .
Ir(6) C(45) 2.200(6) yes .
Ir(6) C(45) 2.200(6) yes 3_555
Ir(6) C(46) 2.152(6) yes .
Ir(6) C(46) 2.152(6) yes 3_555
Mo(1) S(1) 2.3792(17) yes .
Mo(1) S(2) 2.4349(17) yes .
Mo(1) C(21) 1.965(7) yes .
Mo(1) C(22) 1.963(7) yes .
Mo(1) C(23) 1.948(8) yes .
Mo(2) S(3) 2.4164(17) yes .
Mo(2) S(3) 2.4164(17) yes 3_555
Mo(2) C(36) 1.900(11) yes .
Mo(2) C(37) 1.995(7) yes .
Mo(2) C(37) 1.995(7) yes 3_555
Mo(3) S(4) 2.4188(17) yes .
Mo(3) S(4) 2.4188(17) yes 3_555
Mo(3) C(50) 1.929(10) yes .
Mo(3) C(51) 1.992(7) yes .
Mo(3) C(51) 1.992(7) yes 3_555
O(1) C(21) 1.149(9) yes .
O(2) C(22) 1.152(9) yes .
O(3) C(23) 1.155(10) yes .
O(4) C(36) 1.155(14) yes .
O(5) C(37) 1.105(10) yes .
O(6) C(50) 1.160(13) yes .
O(7) C(51) 1.133(9) yes .
C(1) C(2) 1.384(12) yes .
C(1) C(5) 1.403(13) yes .
C(1) C(6) 1.517(12) yes .
C(2) C(3) 1.426(16) yes .
C(2) C(7) 1.491(16) yes .
C(3) C(4) 1.386(18) yes .
C(3) C(8) 1.521(18) yes .
C(4) C(5) 1.375(15) yes .
C(4) C(9) 1.492(15) yes .
C(5) C(10) 1.513(13) yes .
C(11) C(12) 1.406(11) yes .
C(11) C(15) 1.404(12) yes .
C(11) C(16) 1.516(11) yes .
C(12) C(13) 1.429(11) yes .
C(12) C(17) 1.488(12) yes .
C(13) C(14) 1.456(12) yes .
C(13) C(18) 1.501(12) yes .
C(14) C(15) 1.439(12) yes .
C(14) C(19) 1.502(12) yes .
C(15) C(20) 1.505(11) yes .
C(24) C(24) 1.466(8) yes 3_555
C(24) C(25) 1.433(9) yes .
C(24) C(27) 1.497(9) yes .
C(25) C(26) 1.440(9) yes .
C(25) C(28) 1.508(11) yes .
C(26) C(29) 1.500(14) yes .
C(30) C(31) 1.420(9) yes .
C(30) C(31) 1.420(9) yes 3_555
C(30) C(33) 1.488(16) yes .
C(31) C(32) 1.444(9) yes .
C(31) C(34) 1.499(11) yes .
C(32) C(32) 1.435(8) yes 3_555
C(32) C(35) 1.515(10) yes .
C(38) C(38) 1.438(13) yes 3_555
C(38) C(39) 1.398(13) yes .
C(38) C(41) 1.498(15) yes .
C(39) C(40) 1.395(12) yes .
C(39) C(42) 1.504(14) yes .
C(40) C(43) 1.48(2) yes .
C(44) C(45) 1.426(9) yes .
C(44) C(45) 1.426(9) yes 3_555
C(44) C(47) 1.471(15) yes .
C(45) C(46) 1.420(9) yes .
C(45) C(48) 1.505(10) yes .
C(46) C(46) 1.451(8) yes 3_555
C(46) C(49) 1.506(9) yes .
C(6) H(1) 0.950 no .
C(6) H(2) 0.950 no .
C(6) H(3) 0.950 no .
C(7) H(4) 0.950 no .
C(7) H(5) 0.950 no .
C(7) H(6) 0.950 no .
C(8) H(7) 0.950 no .
C(8) H(8) 0.950 no .
C(8) H(9) 0.950 no .
C(9) H(10) 0.950 no .
C(9) H(11) 0.950 no .
C(9) H(12) 0.950 no .
C(10) H(13) 0.950 no .
C(10) H(14) 0.950 no .
C(10) H(15) 0.950 no .
C(16) H(16) 0.950 no .
C(16) H(17) 0.950 no .
C(16) H(18) 0.950 no .
C(17) H(19) 0.950 no .
C(17) H(20) 0.950 no .
C(17) H(21) 0.950 no .
C(18) H(22) 0.950 no .
C(18) H(23) 0.950 no .
C(18) H(24) 0.950 no .
C(19) H(25) 0.950 no .
C(19) H(26) 0.950 no .
C(19) H(27) 0.950 no .
C(20) H(28) 0.950 no .
C(20) H(29) 0.950 no .
C(20) H(30) 0.950 no .
C(27) H(31) 0.950 no .
C(27) H(32) 0.950 no .
C(27) H(33) 0.950 no .
C(28) H(34) 0.950 no .
C(28) H(35) 0.950 no .
C(28) H(36) 0.950 no .
C(29) H(37) 0.950 no .
C(29) H(37) 0.950 no 3_555
C(29) H(38) 0.950 no .
C(29) H(38) 0.950 no 3_555
C(29) H(39) 0.950 no .
C(29) H(39) 0.950 no 3_555
C(33) H(40) 0.950 no .
C(33) H(40) 0.950 no 3_555
C(33) H(41) 0.950 no .
C(33) H(41) 0.950 no 3_555
C(33) H(42) 0.950 no .
C(33) H(42) 0.950 no 3_555
C(34) H(43) 0.950 no .
C(34) H(44) 0.950 no .
C(34) H(45) 0.950 no .
C(35) H(46) 0.950 no .
C(35) H(47) 0.950 no .
C(35) H(48) 0.950 no .
C(41) H(49) 0.950 no .
C(41) H(50) 0.950 no .
C(41) H(51) 0.950 no .
C(42) H(52) 0.950 no .
C(42) H(53) 0.950 no .
C(42) H(54) 0.950 no .
C(43) H(55) 0.950 no .
C(43) H(55) 0.950 no 3_555
C(43) H(56) 0.950 no .
C(43) H(56) 0.950 no 3_555
C(43) H(57) 0.950 no .
C(43) H(57) 0.950 no 3_555
C(47) H(58) 0.950 no .
C(47) H(58) 0.950 no 3_555
C(47) H(59) 0.950 no .
C(47) H(59) 0.950 no 3_555
C(47) H(60) 0.950 no .
C(47) H(60) 0.950 no 3_555
C(48) H(61) 0.950 no .
C(48) H(62) 0.950 no .
C(48) H(63) 0.950 no .
C(49) H(64) 0.950 no .
C(49) H(65) 0.950 no .
C(49) H(66) 0.950 no .
